data_4517391
loop_
_publ_author_name
'Jana, Akash'
'Das, Kuhali'
'Kundu, Abhishek'
'Thorve, Pradip Ramdas'
'Adhikari, Debashis'
'Maji, Biplab'

_publ_section_title
;
 A Phosphine-Free Manganese Catalyst Enables Stereoselective Synthesis of
 (1 + n)-Membered Cycloalkanes from Methyl Ketones and 1,n-Diols
;
_journal_name_full 'ACS Catalysis'
_journal_page_first 2615
_journal_paper_doi 10.1021/acscatal.9b05567
_journal_year 2020
_chemical_formula_moiety 'C15 H14 Br Mn N2 O3 S'
_chemical_formula_sum 'C15 H14 Br Mn N2 O3 S'
_chemical_formula_weight 437.19
_space_group_crystal_system triclinic
_space_group_IT_number 2
_space_group_name_Hall '-P 1'
_space_group_name_H-M_alt 'P -1'
_atom_sites_solution_hydrogens geom
_atom_sites_solution_primary dual
_atom_sites_solution_secondary difmap
_audit_creation_date 2019-10-26
_audit_creation_method
;
Olex2 1.2
(compiled 2018.05.29 svn.r3508 for OlexSys, GUI svn.r5506)
;
_cell_angle_alpha 83.308(4)
_cell_angle_beta 86.928(4)
_cell_angle_gamma 73.022(5)
_cell_formula_units_Z 2
_cell_length_a 6.6200(3)
_cell_length_b 7.8565(5)
_cell_length_c 17.0496(7)
_cell_measurement_reflns_used 4485
_cell_measurement_temperature 293(2)
_cell_measurement_theta_max 65.6300
_cell_measurement_theta_min 2.5990
_cell_volume 842.15(8)
_computing_cell_refinement
;
CrysAlisPro, Agilent Technologies,
Version 1.171.37.33c (release 11-04-2014 CrysAlis171 .NET)
(compiled Apr 11 2014,15:12:41)
;
_computing_data_collection
;
CrysAlisPro, Agilent Technologies,
Version 1.171.37.33c (release 11-04-2014 CrysAlis171 .NET)
(compiled Apr 11 2014,15:12:41)
;
_computing_data_reduction
;
CrysAlisPro, Agilent Technologies,
Version 1.171.37.33c (release 11-04-2014 CrysAlis171 .NET)
(compiled Apr 11 2014,15:12:41)
;
_computing_molecular_graphics 'Olex2 (Dolomanov et al., 2009)'
_computing_publication_material 'Olex2 (Dolomanov et al., 2009)'
_computing_structure_refinement 'ShelXL (Sheldrick, 2015)'
_computing_structure_solution 'ShelXT (Sheldrick, 2015)'
_diffrn_ambient_temperature 293(2)
_diffrn_detector 'CCD plate'
_diffrn_detector_area_resol_mean 7.9580
_diffrn_detector_type Eos
_diffrn_measured_fraction_theta_full 0.980
_diffrn_measured_fraction_theta_max 0.980
_diffrn_measurement_details
;
#__ type_ start__ end____ width___ exp.time_
  1 omega  -50.00   64.00   1.0000    2.0000
omega____ theta____ kappa____ phi______ frames
    -       26.3311  -57.0000    0.0000 114

#__ type_ start__ end____ width___ exp.time_
  2 omega   57.00  121.00   1.0000    2.0000
omega____ theta____ kappa____ phi______ frames
    -       26.3311  178.0000   30.0000 64

#__ type_ start__ end____ width___ exp.time_
  3 omega    1.00   81.00   1.0000    2.0000
omega____ theta____ kappa____ phi______ frames
    -       26.3311  -99.0000 -150.0000 80

#__ type_ start__ end____ width___ exp.time_
  4 omega  -55.00   82.00   1.0000    2.0000
omega____ theta____ kappa____ phi______ frames
    -       26.3311  -38.0000   60.0000 137

#__ type_ start__ end____ width___ exp.time_
  5 omega  -12.00  102.00   1.0000    2.0000
omega____ theta____ kappa____ phi______ frames
    -       26.3311   57.0000 -150.0000 114

#__ type_ start__ end____ width___ exp.time_
  6 omega   20.00  147.00   1.0000    7.1700
omega____ theta____ kappa____ phi______ frames
    -       67.1656   45.0000   30.0000 127

#__ type_ start__ end____ width___ exp.time_
  7 omega  -18.00  110.00   1.0000    7.1700
omega____ theta____ kappa____ phi______ frames
    -       67.1656  -77.0000 -180.0000 128

#__ type_ start__ end____ width___ exp.time_
  8 omega   57.00  150.00   1.0000    7.1700
omega____ theta____ kappa____ phi______ frames
    -       67.1656  178.0000 -120.0000 93

#__ type_ start__ end____ width___ exp.time_
  9 omega   30.00  144.00   1.0000    7.1700
omega____ theta____ kappa____ phi______ frames
    -       67.1656   61.0000    0.0000 114

#__ type_ start__ end____ width___ exp.time_
 10 omega   57.00  150.00   1.0000    7.1700
omega____ theta____ kappa____ phi______ frames
    -       67.1656  178.0000    0.0000 93

#__ type_ start__ end____ width___ exp.time_
 11 omega  100.00  153.00   1.0000    7.1700
omega____ theta____ kappa____ phi______ frames
    -       67.1656  111.0000  150.0000 53

#__ type_ start__ end____ width___ exp.time_
 12 omega  100.00  153.00   1.0000    7.1700
omega____ theta____ kappa____ phi______ frames
    -       67.1656  111.0000   90.0000 53

#__ type_ start__ end____ width___ exp.time_
 13 omega   30.00  144.00   1.0000    7.1700
omega____ theta____ kappa____ phi______ frames
    -       67.1656   61.0000  120.0000 114

#__ type_ start__ end____ width___ exp.time_
 14 omega  100.00  153.00   1.0000    7.1700
omega____ theta____ kappa____ phi______ frames
    -       67.1656  111.0000    0.0000 53

#__ type_ start__ end____ width___ exp.time_
 15 omega   24.00  152.00   1.0000    7.1700
omega____ theta____ kappa____ phi______ frames
    -       67.1656   77.0000   60.0000 128

#__ type_ start__ end____ width___ exp.time_
 16 omega   21.00  113.00   1.0000    7.1700
omega____ theta____ kappa____ phi______ frames
    -      108.0000 -104.0000 -120.0000 92

#__ type_ start__ end____ width___ exp.time_
 17 omega  101.00  178.00   1.0000    7.1700
omega____ theta____ kappa____ phi______ frames
    -      108.0000  104.0000 -180.0000 77

#__ type_ start__ end____ width___ exp.time_
 18 omega   21.00  113.00   1.0000    7.1700
omega____ theta____ kappa____ phi______ frames
    -      108.0000 -104.0000  150.0000 92

#__ type_ start__ end____ width___ exp.time_
 19 omega   31.00  147.00   1.0000    7.1700
omega____ theta____ kappa____ phi______ frames
    -      108.0000  -54.0000 -180.0000 116

#__ type_ start__ end____ width___ exp.time_
 20 omega   31.00  147.00   1.0000    7.1700
omega____ theta____ kappa____ phi______ frames
    -      108.0000  -54.0000   90.0000 116

#__ type_ start__ end____ width___ exp.time_
 21 omega   21.00  113.00   1.0000    7.1700
omega____ theta____ kappa____ phi______ frames
    -      108.0000 -104.0000   30.0000 92

#__ type_ start__ end____ width___ exp.time_
 22 omega   30.00  178.00   1.0000    7.1700
omega____ theta____ kappa____ phi______ frames
    -      108.0000   29.0000   27.8200 148

#__ type_ start__ end____ width___ exp.time_
 23 omega   21.00  113.00   1.0000    7.1700
omega____ theta____ kappa____ phi______ frames
    -      108.0000 -104.0000  -30.0000 92

#__ type_ start__ end____ width___ exp.time_
 24 omega   25.00  178.00   1.0000    7.1700
omega____ theta____ kappa____ phi______ frames
    -      108.0000   21.0000  -30.0000 153

#__ type_ start__ end____ width___ exp.time_
 25 omega   29.00  145.00   1.0000    7.1700
omega____ theta____ kappa____ phi______ frames
    -      108.0000  -65.0000 -120.0000 116

#__ type_ start__ end____ width___ exp.time_
 26 omega   21.00  178.00   1.0000    7.1700
omega____ theta____ kappa____ phi______ frames
    -      108.0000  -21.0000  -90.0000 157

#__ type_ start__ end____ width___ exp.time_
 27 omega   19.00  158.00   1.0000    7.1700
omega____ theta____ kappa____ phi______ frames
    -      108.0000  -89.0000   90.0000 139

#__ type_ start__ end____ width___ exp.time_
 28 omega   19.00  158.00   1.0000    7.1700
omega____ theta____ kappa____ phi______ frames
    -      108.0000  -89.0000  -30.0000 139

#__ type_ start__ end____ width___ exp.time_
 29 omega   21.00  178.00   1.0000    7.1700
omega____ theta____ kappa____ phi______ frames
    -      108.0000  -21.0000  120.0000 157

#__ type_ start__ end____ width___ exp.time_
 30 omega   19.00  158.00   1.0000    7.1700
omega____ theta____ kappa____ phi______ frames
    -      108.0000  -89.0000  -90.0000 139

#__ type_ start__ end____ width___ exp.time_
 31 omega   21.00  178.00   1.0000    7.1700
omega____ theta____ kappa____ phi______ frames
    -      108.0000  -21.0000   30.0000 157

#__ type_ start__ end____ width___ exp.time_
 32 omega   26.00  120.00   1.0000    7.1700
omega____ theta____ kappa____ phi______ frames
    -      108.0000 -122.0000  127.4754 94

#__ type_ start__ end____ width___ exp.time_
 33 omega  -17.00  111.00   1.0000    2.0000
omega____ theta____ kappa____ phi______ frames
    -       26.3311   77.0000   60.0000 128

#__ type_ start__ end____ width___ exp.time_
 34 omega  -12.00  102.00   1.0000    2.0000
omega____ theta____ kappa____ phi______ frames
    -       26.3311   57.0000  150.0000 114

#__ type_ start__ end____ width___ exp.time_
 35 omega  -17.00  111.00   1.0000    2.0000
omega____ theta____ kappa____ phi______ frames
    -       26.3311   77.0000    0.0000 128

#__ type_ start__ end____ width___ exp.time_
 36 omega  -12.00  102.00   1.0000    2.0000
omega____ theta____ kappa____ phi______ frames
    -       26.3311   57.0000 -120.0000 114

#__ type_ start__ end____ width___ exp.time_
 37 omega  -12.00  102.00   1.0000    2.0000
omega____ theta____ kappa____ phi______ frames
    -       26.3311   57.0000  -30.0000 114

#__ type_ start__ end____ width___ exp.time_
 38 omega   24.00  152.00   1.0000    7.1700
omega____ theta____ kappa____ phi______ frames
    -       67.1656   77.0000  -90.0000 128

#__ type_ start__ end____ width___ exp.time_
 39 omega   24.00  152.00   1.0000    7.1700
omega____ theta____ kappa____ phi______ frames
    -       67.1656   77.0000    0.0000 128

#__ type_ start__ end____ width___ exp.time_
 40 omega   30.00  144.00   1.0000    7.1700
omega____ theta____ kappa____ phi______ frames
    -       67.1656   61.0000 -150.0000 114

#__ type_ start__ end____ width___ exp.time_
 41 omega   24.00  152.00   1.0000    7.1700
omega____ theta____ kappa____ phi______ frames
    -       67.1656   77.0000  -60.0000 128

#__ type_ start__ end____ width___ exp.time_
 42 omega  100.00  153.00   1.0000    7.1700
omega____ theta____ kappa____ phi______ frames
    -       67.1656  111.0000 -150.0000 53

#__ type_ start__ end____ width___ exp.time_
 43 omega   24.00  152.00   1.0000    7.1700
omega____ theta____ kappa____ phi______ frames
    -       67.1656   77.0000  150.0000 128

#__ type_ start__ end____ width___ exp.time_
 44 omega   24.00  152.00   1.0000    7.1700
omega____ theta____ kappa____ phi______ frames
    -       67.1656   77.0000  120.0000 128

#__ type_ start__ end____ width___ exp.time_
 45 omega  100.00  153.00   1.0000    7.1700
omega____ theta____ kappa____ phi______ frames
    -       67.1656  111.0000 -180.0000 53

#__ type_ start__ end____ width___ exp.time_
 46 omega   24.00  152.00   1.0000    7.1700
omega____ theta____ kappa____ phi______ frames
    -       67.1656   77.0000   30.0000 128

#__ type_ start__ end____ width___ exp.time_
 47 omega   24.00  152.00   1.0000    7.1700
omega____ theta____ kappa____ phi______ frames
    -       67.1656   77.0000 -150.0000 128

#__ type_ start__ end____ width___ exp.time_
 48 omega   65.00  178.00   1.0000    7.1700
omega____ theta____ kappa____ phi______ frames
    -      108.0000   77.0000   30.0000 113

#__ type_ start__ end____ width___ exp.time_
 49 omega   65.00  178.00   1.0000    7.1700
omega____ theta____ kappa____ phi______ frames
    -      108.0000   77.0000  -90.0000 113

#__ type_ start__ end____ width___ exp.time_
 50 omega   65.00  178.00   1.0000    7.1700
omega____ theta____ kappa____ phi______ frames
    -      108.0000   77.0000 -120.0000 113

#__ type_ start__ end____ width___ exp.time_
 51 omega   65.00  178.00   1.0000    7.1700
omega____ theta____ kappa____ phi______ frames
    -      108.0000   77.0000 -180.0000 113

#__ type_ start__ end____ width___ exp.time_
 52 omega   65.00  178.00   1.0000    7.1700
omega____ theta____ kappa____ phi______ frames
    -      108.0000   77.0000    0.0000 113

#__ type_ start__ end____ width___ exp.time_
 53 omega   71.00  178.00   1.0000    7.1700
omega____ theta____ kappa____ phi______ frames
    -      108.0000   65.0000 -150.0000 107

#__ type_ start__ end____ width___ exp.time_
 54 omega   58.00  178.00   1.0000    7.1700
omega____ theta____ kappa____ phi______ frames
    -      108.0000   43.0000  120.0000 120

#__ type_ start__ end____ width___ exp.time_
 55 omega   71.00  178.00   1.0000    7.1700
omega____ theta____ kappa____ phi______ frames
    -      108.0000   65.0000   60.0000 107

#__ type_ start__ end____ width___ exp.time_
 56 omega   36.00  178.00   1.0000    7.1700
omega____ theta____ kappa____ phi______ frames
    -      108.0000   32.0000 -180.0000 142
;
_diffrn_measurement_device 'four-circle diffractometer'
_diffrn_measurement_device_type 'SuperNova, Dual, Cu at zero, Eos'
_diffrn_measurement_method '\w scans'
_diffrn_orient_matrix_UB_11 0.1468951000
_diffrn_orient_matrix_UB_12 -0.0292277000
_diffrn_orient_matrix_UB_13 0.0704912000
_diffrn_orient_matrix_UB_21 -0.0593687000
_diffrn_orient_matrix_UB_22 -0.1717695000
_diffrn_orient_matrix_UB_23 0.0307550000
_diffrn_orient_matrix_UB_31 0.1847338000
_diffrn_orient_matrix_UB_32 -0.1102255000
_diffrn_orient_matrix_UB_33 -0.0486374000
_diffrn_radiation_monochromator mirror
_diffrn_radiation_probe x-ray
_diffrn_radiation_type CuK\a
_diffrn_radiation_wavelength 1.54184
_diffrn_reflns_av_R_equivalents 0.0485
_diffrn_reflns_av_unetI/netI 0.0413
_diffrn_reflns_limit_h_max 7
_diffrn_reflns_limit_h_min -7
_diffrn_reflns_limit_k_max 9
_diffrn_reflns_limit_k_min -9
_diffrn_reflns_limit_l_max 20
_diffrn_reflns_limit_l_min -20
_diffrn_reflns_number 10002
_diffrn_reflns_theta_full 66.35
_diffrn_reflns_theta_max 66.35
_diffrn_reflns_theta_min 5.23
_diffrn_source 'sealed X-ray tube'
_diffrn_source_type 'SuperNova (Cu) X-ray Source'
_exptl_absorpt_coefficient_mu 10.446
_exptl_absorpt_correction_T_max 1.00000
_exptl_absorpt_correction_T_min 0.71208
_exptl_absorpt_correction_type multi-scan
_exptl_absorpt_process_details
;
CrysAlisPro, Agilent Technologies,
Version 1.171.37.33c (release 11-04-2014 CrysAlis171 .NET)
(compiled Apr 11 2014,15:12:41)
Empirical absorption correction using spherical harmonics,
 implemented in SCALE3 ABSPACK scaling algorithm.
;
_exptl_crystal_colour 'clear brownish orange'
_exptl_crystal_colour_lustre clear
_exptl_crystal_colour_modifier brownish
_exptl_crystal_colour_primary orange
_exptl_crystal_density_diffrn 1.724
_exptl_crystal_density_method 'not measured'
_exptl_crystal_description irregular
_exptl_crystal_F_000 436
_exptl_crystal_size_max 0.5
_exptl_crystal_size_mid 0.5
_exptl_crystal_size_min 0.3
_refine_diff_density_max 0.368
_refine_diff_density_min -0.503
_refine_diff_density_rms 0.068
_refine_ls_extinction_method none
_refine_ls_goodness_of_fit_ref 0.980
_refine_ls_hydrogen_treatment constr
_refine_ls_matrix_type full
_refine_ls_number_parameters 209
_refine_ls_number_reflns 2891
_refine_ls_number_restraints 0
_refine_ls_restrained_S_all 0.980
_refine_ls_R_factor_all 0.0464
_refine_ls_R_factor_gt 0.0368
_refine_ls_shift/su_max 0.000
_refine_ls_shift/su_mean 0.000
_refine_ls_structure_factor_coef Fsqd
_refine_ls_weighting_details 'calc w=1/[\s^2^(Fo^2^)+(0.0561P)^2^+0.0000P] where P=(Fo^2^+2Fc^2^)/3'
_refine_ls_weighting_scheme calc
_refine_ls_wR_factor_gt 0.0886
_refine_ls_wR_factor_ref 0.0943
_reflns_number_gt 2348
_reflns_number_total 2891
_reflns_threshold_expression >2sigma(I)
_cod_data_source_file cs9b05567_si_003.cif
_cod_data_source_block aja-ac-069
_cod_original_cell_volume 842.15(7)
_cod_database_code 4517391
_chemical_oxdiff_formula 'C H N Mn S O Br'
_reflns_odcompleteness_completeness 97.84
_reflns_odcompleteness_iscentric 1
_reflns_odcompleteness_theta 66.97
_olex2_refinement_description
;
1. Fixed Uiso
 At 1.2 times of:
  All C(H) groups, All C(H,H) groups
 At 1.5 times of:
  All C(H,H,H) groups
2.a Secondary CH2 refined with riding coordinates:
 C8(H8A,H8B), C6(H6A,H6B)
2.b Aromatic/amide H refined with riding coordinates:
 C1(H1), C10(H10), C4(H4), C3(H3), C2(H2), C12(H12), C11(H11)
2.c Idealised Me refined as rotating group:
 C7(H7A,H7B,H7C)
;
_olex2_date_sample_data_collection 2019-10-10
_olex2_submission_special_instructions 'No special instructions were received'

loop_
_space_group_symop_id
_space_group_symop_operation_xyz
1 'x, y, z'
2 '-x, -y, -z'

loop_
_atom_site_label
_atom_site_type_symbol
_atom_site_fract_x
_atom_site_fract_y
_atom_site_fract_z
_atom_site_U_iso_or_equiv
_atom_site_adp_type
_atom_site_occupancy
_atom_site_calc_flag
_atom_site_refinement_flags_posn
Br1 Br 0.43504(6) 0.16972(6) 0.71147(3) 0.06554(16) Uani 1 d .
Mn1 Mn 0.72215(7) 0.18702(7) 0.79966(3) 0.03969(15) Uani 1 d .
S1 S 0.62239(17) 0.69637(16) 0.53935(7) 0.0744(3) Uani 1 d .
O1 O 1.0546(4) 0.1425(4) 0.91070(17) 0.0659(7) Uani 1 d .
O2 O 1.0185(4) -0.0589(4) 0.69874(17) 0.0670(7) Uani 1 d .
N2 N 0.7500(4) 0.4330(4) 0.73363(14) 0.0413(6) Uani 1 d .
N1 N 0.5003(4) 0.3762(4) 0.85646(15) 0.0432(6) Uani 1 d .
O3 O 0.6556(5) -0.1275(4) 0.89458(19) 0.0808(9) Uani 1 d .
C13 C 0.9352(5) 0.1664(4) 0.8692(2) 0.0473(8) Uani 1 d .
C1 C 0.4126(5) 0.3478(5) 0.9282(2) 0.0491(8) Uani 1 d .
H1 H 0.4501 0.2332 0.9549 0.059 Uiso 1 calc R
C9 C 0.8292(5) 0.5691(5) 0.59612(19) 0.0469(8) Uani 1 d .
C5 C 0.4433(5) 0.5430(5) 0.81850(19) 0.0433(7) Uani 1 d .
C8 C 0.8182(5) 0.4054(4) 0.64941(18) 0.0443(7) Uani 1 d .
H8A H 0.7212 0.3536 0.6269 0.053 Uiso 1 calc R
H8B H 0.9566 0.3185 0.6495 0.053 Uiso 1 calc R
C10 C 1.0077(6) 0.6275(5) 0.57937(19) 0.0529(8) Uani 1 d .
H10 H 1.1373 0.5747 0.6033 0.063 Uiso 1 calc R
C7 C 0.8990(5) 0.5069(5) 0.7702(2) 0.0490(8) Uani 1 d .
H7A H 0.8567 0.5232 0.8242 0.074 Uiso 1 calc GR
H7B H 0.8983 0.6201 0.7419 0.074 Uiso 1 calc GR
H7C H 1.0386 0.4255 0.7682 0.074 Uiso 1 calc GR
C15 C 0.6767(5) -0.0040(5) 0.8571(2) 0.0537(8) Uani 1 d .
C6 C 0.5342(5) 0.5619(5) 0.73730(19) 0.0487(8) Uani 1 d .
H6A H 0.5422 0.6832 0.7239 0.058 Uiso 1 calc R
H6B H 0.4443 0.5378 0.6995 0.058 Uiso 1 calc R
C14 C 0.9058(5) 0.0388(5) 0.7374(2) 0.0479(8) Uani 1 d .
C4 C 0.3027(5) 0.6841(5) 0.8522(2) 0.0543(9) Uani 1 d .
H4 H 0.2686 0.7987 0.8256 0.065 Uiso 1 calc R
C3 C 0.2146(5) 0.6538(6) 0.9245(2) 0.0589(9) Uani 1 d .
H3 H 0.1186 0.7474 0.9474 0.071 Uiso 1 calc R
C2 C 0.2681(5) 0.4852(6) 0.9631(2) 0.0572(9) Uani 1 d .
H2 H 0.2082 0.4627 1.0123 0.069 Uiso 1 calc R
C12 C 0.7694(8) 0.8276(6) 0.4957(2) 0.0730(12) Uani 1 d .
H12 H 0.7175 0.9241 0.4579 0.088 Uiso 1 calc R
C11 C 0.9675(7) 0.7770(5) 0.5215(2) 0.0659(11) Uani 1 d .
H11 H 1.0684 0.8341 0.5033 0.079 Uiso 1 calc R

loop_
_atom_site_aniso_label
_atom_site_aniso_U_11
_atom_site_aniso_U_22
_atom_site_aniso_U_33
_atom_site_aniso_U_23
_atom_site_aniso_U_13
_atom_site_aniso_U_12
Br1 0.0565(2) 0.0787(3) 0.0654(3) -0.0122(2) -0.01002(18) -0.0224(2)
Mn1 0.0416(3) 0.0402(3) 0.0372(3) -0.0018(2) 0.0007(2) -0.0130(2)
S1 0.0700(6) 0.0742(7) 0.0644(6) 0.0154(5) -0.0033(5) -0.0063(5)
O1 0.0693(16) 0.075(2) 0.0545(16) -0.0058(14) -0.0083(14) -0.0213(14)
O2 0.0730(16) 0.0557(16) 0.0670(17) -0.0173(14) 0.0078(14) -0.0078(13)
N2 0.0452(13) 0.0430(15) 0.0331(13) -0.0031(11) 0.0023(10) -0.0097(11)
N1 0.0420(13) 0.0512(16) 0.0388(14) -0.0035(12) 0.0023(11) -0.0182(11)
O3 0.096(2) 0.068(2) 0.081(2) 0.0122(16) 0.0061(16) -0.0364(16)
C13 0.0485(17) 0.0422(18) 0.053(2) -0.0121(16) 0.0137(16) -0.0158(14)
C1 0.0477(17) 0.058(2) 0.0432(18) -0.0017(16) 0.0035(14) -0.0199(15)
C9 0.0567(18) 0.0438(18) 0.0348(16) -0.0018(14) 0.0046(14) -0.0078(14)
C5 0.0408(15) 0.0483(19) 0.0387(16) -0.0029(14) -0.0010(13) -0.0102(13)
C8 0.0551(17) 0.0440(18) 0.0314(15) -0.0013(13) 0.0054(13) -0.0127(14)
C10 0.074(2) 0.052(2) 0.0330(16) -0.0024(15) 0.0071(16) -0.0223(17)
C7 0.0567(18) 0.050(2) 0.0437(18) -0.0026(15) 0.0036(15) -0.0219(15)
C15 0.058(2) 0.053(2) 0.051(2) 0.0002(17) 0.0009(16) -0.0195(16)
C6 0.0520(17) 0.0461(19) 0.0398(17) 0.0013(14) 0.0017(14) -0.0037(14)
C14 0.0534(17) 0.0462(19) 0.0445(18) 0.0017(15) -0.0057(15) -0.0165(15)
C4 0.0446(17) 0.056(2) 0.054(2) -0.0079(17) -0.0028(15) -0.0013(15)
C3 0.0417(17) 0.074(3) 0.055(2) -0.0186(19) 0.0038(15) -0.0045(16)
C2 0.0453(17) 0.084(3) 0.0446(19) -0.0153(19) 0.0102(15) -0.0213(18)
C12 0.109(3) 0.050(2) 0.047(2) 0.0064(17) 0.012(2) -0.007(2)
C11 0.093(3) 0.052(2) 0.055(2) -0.0043(18) 0.016(2) -0.028(2)

loop_
_atom_type_symbol
_atom_type_description
_atom_type_scat_dispersion_real
_atom_type_scat_dispersion_imag
_atom_type_scat_source
C C 0.0181 0.0091 'International Tables Vol C Tables 4.2.6.8 and 6.1.1.4'
H H 0.0000 0.0000 'International Tables Vol C Tables 4.2.6.8 and 6.1.1.4'
Br Br -0.6763 1.2805 'International Tables Vol C Tables 4.2.6.8 and 6.1.1.4'
Mn Mn -0.5299 2.8052 'International Tables Vol C Tables 4.2.6.8 and 6.1.1.4'
N N 0.0311 0.0180 'International Tables Vol C Tables 4.2.6.8 and 6.1.1.4'
O O 0.0492 0.0322 'International Tables Vol C Tables 4.2.6.8 and 6.1.1.4'
S S 0.3331 0.5567 'International Tables Vol C Tables 4.2.6.8 and 6.1.1.4'

loop_
_geom_angle_atom_site_label_1
_geom_angle_atom_site_label_2
_geom_angle_atom_site_label_3
_geom_angle
N2 Mn1 Br1 92.30(7)
N1 Mn1 Br1 88.77(7)
N1 Mn1 N2 78.56(10)
C13 Mn1 Br1 171.91(11)
C13 Mn1 N2 95.52(12)
C13 Mn1 N1 94.77(12)
C15 Mn1 Br1 85.94(12)
C15 Mn1 N2 174.87(13)
C15 Mn1 N1 96.57(14)
C15 Mn1 C13 86.43(16)
C15 Mn1 C14 89.21(16)
C14 Mn1 Br1 86.58(11)
C14 Mn1 N2 95.50(12)
C14 Mn1 N1 172.31(13)
C14 Mn1 C13 90.64(15)
C12 S1 C9 91.8(2)
C8 N2 Mn1 111.33(19)
C7 N2 Mn1 111.97(19)
C7 N2 C8 109.3(2)
C7 N2 C6 108.5(3)
C6 N2 Mn1 105.01(18)
C6 N2 C8 110.6(2)
C1 N1 Mn1 125.5(2)
C1 N1 C5 118.4(3)
C5 N1 Mn1 116.1(2)
O1 C13 Mn1 174.5(3)
N1 C1 H1 119.2
N1 C1 C2 121.6(3)
C2 C1 H1 119.2
C8 C9 S1 122.6(3)
C10 C9 S1 110.8(3)
C10 C9 C8 126.3(3)
N1 C5 C6 115.4(3)
N1 C5 C4 121.6(3)
C4 C5 C6 122.9(3)
N2 C8 C9 116.4(3)
N2 C8 H8A 108.2
N2 C8 H8B 108.2
C9 C8 H8A 108.2
C9 C8 H8B 108.2
H8A C8 H8B 107.3
C9 C10 H10 124.2
C9 C10 C11 111.6(4)
C11 C10 H10 124.2
N2 C7 H7A 109.5
N2 C7 H7B 109.5
N2 C7 H7C 109.5
H7A C7 H7B 109.5
H7A C7 H7C 109.5
H7B C7 H7C 109.5
O3 C15 Mn1 177.4(3)
N2 C6 H6A 109.8
N2 C6 H6B 109.8
C5 C6 N2 109.3(3)
C5 C6 H6A 109.8
C5 C6 H6B 109.8
H6A C6 H6B 108.3
O2 C14 Mn1 177.8(3)
C5 C4 H4 120.2
C3 C4 C5 119.5(4)
C3 C4 H4 120.2
C4 C3 H3 120.2
C4 C3 C2 119.5(3)
C2 C3 H3 120.2
C1 C2 H2 120.3
C3 C2 C1 119.4(3)
C3 C2 H2 120.3
S1 C12 H12 123.6
C11 C12 S1 112.7(3)
C11 C12 H12 123.6
C10 C11 H11 123.5
C12 C11 C10 113.0(4)
C12 C11 H11 123.5

loop_
_geom_bond_atom_site_label_1
_geom_bond_atom_site_label_2
_geom_bond_distance
Br1 Mn1 2.5292(6)
Mn1 N2 2.172(3)
Mn1 N1 2.052(3)
Mn1 C13 1.850(4)
Mn1 C15 1.787(4)
Mn1 C14 1.813(4)
S1 C9 1.711(3)
S1 C12 1.701(5)
O1 C13 1.051(4)
O2 C14 1.145(4)
N2 C8 1.503(4)
N2 C7 1.478(4)
N2 C6 1.493(4)
N1 C1 1.348(4)
N1 C5 1.349(4)
O3 C15 1.137(4)
C1 H1 0.9300
C1 C2 1.386(5)
C9 C8 1.503(4)
C9 C10 1.392(5)
C5 C6 1.489(4)
C5 C4 1.383(5)
C8 H8A 0.9700
C8 H8B 0.9700
C10 H10 0.9300
C10 C11 1.414(5)
C7 H7A 0.9600
C7 H7B 0.9600
C7 H7C 0.9600
C6 H6A 0.9700
C6 H6B 0.9700
C4 H4 0.9300
C4 C3 1.361(5)
C3 H3 0.9300
C3 C2 1.364(6)
C2 H2 0.9300
C12 H12 0.9300
C12 C11 1.338(6)
C11 H11 0.9300
